data_7246526
loop_
_publ_author_name
'Dedeoglu, Burcu'
'G&#xfc;rek, Ay&#x15f;e G&#xfc;l'
'Zorlu, Yunus'
'Ayhan, Mehmet Menaf'

_publ_section_title
;
 Engineering supramolecular helical assemblies <i>via</i> interplay
 between carbon(sp) tetrel and halogen bonding interactions.
;
_journal_issue 16
_journal_name_full 'Physical chemistry chemical physics : PCCP'
_journal_page_first 11493
_journal_page_last 11500
_journal_paper_doi 10.1039/d3cp00134b
_journal_volume 25
_journal_year 2023
_chemical_formula_moiety 'C10 H4 Br4 N2'
_chemical_formula_sum 'C10 H4 Br4 N2'
_chemical_formula_weight 471.79
_chemical_name_common Phthalonitrile
_space_group_crystal_system monoclinic
_space_group_IT_number 4
_space_group_name_Hall 'P 2yb'
_space_group_name_H-M_alt 'P 1 21 1'
_atom_sites_solution_hydrogens geom
_audit_update_record
;
2018-07-02 deposited with the CCDC.	2023-03-27 downloaded from the CCDC.
;
_cell_angle_alpha 90
_cell_angle_beta 105.119(5)
_cell_angle_gamma 90
_cell_formula_units_Z 2
_cell_length_a 7.9676(7)
_cell_length_b 8.5676(7)
_cell_length_c 9.6639(8)
_cell_measurement_reflns_used 109
_cell_measurement_temperature 176.(2)
_cell_measurement_theta_max 19.9660
_cell_measurement_theta_min 2.1757
_cell_volume 636.85(9)
_computing_cell_refinement 'APEX2 v2014.11-0 (Bruker AXS)'
_computing_data_collection 'Bruker Instrument Service v2013.12.0.0 (Bruker AXS)'
_computing_data_reduction 'SAINT V8.34A (Bruker AXS)'
_computing_molecular_graphics 'MERCURY (Macrae et al., 2006)'
_computing_publication_material 'PLATON V1.16 (Spek, 2009), SHELXTL V6.14 (Bruker AXS)'
_computing_structure_refinement 'SHELXL-2014/7 (Sheldrick, 2014)'
_computing_structure_solution 'SHELXTL V6.14 (Bruker AXS)'
_diffrn_ambient_temperature 176.(2)
_diffrn_detector_area_resol_mean 8.3333
_diffrn_measured_fraction_theta_full 0.998
_diffrn_measured_fraction_theta_max 0.998
_diffrn_measurement_device_type 'Bruker APEX II QUAZAR three-circle diffractometer'
_diffrn_measurement_method '\f and \w scans'
_diffrn_radiation_monochromator 'multilayer QUAZAR mirrors'
_diffrn_radiation_type MoK\a
_diffrn_radiation_wavelength 0.71073
_diffrn_reflns_av_R_equivalents 0.0548
_diffrn_reflns_av_unetI/netI 0.0628
_diffrn_reflns_limit_h_max 9
_diffrn_reflns_limit_h_min -9
_diffrn_reflns_limit_k_max 10
_diffrn_reflns_limit_k_min -9
_diffrn_reflns_limit_l_max 11
_diffrn_reflns_limit_l_min -11
_diffrn_reflns_number 7210
_diffrn_reflns_theta_full 25.00
_diffrn_reflns_theta_max 25.00
_diffrn_reflns_theta_min 3.23
_diffrn_source 'microfocus sealed tube'
_diffrn_source_type ImuS
_exptl_absorpt_coefficient_mu 12.611
_exptl_absorpt_correction_T_max 0.21
_exptl_absorpt_correction_T_min 0.06
_exptl_absorpt_correction_type multi-scan
_exptl_absorpt_process_details 'SADABS V2014/5 (Bruker AXS)'
_exptl_crystal_colour colourless
_exptl_crystal_density_diffrn 2.460
_exptl_crystal_density_method 'not measured'
_exptl_crystal_description block
_exptl_crystal_F_000 436
_exptl_crystal_size_max 0.250
_exptl_crystal_size_mid 0.220
_exptl_crystal_size_min 0.180
_refine_diff_density_max 1.125
_refine_diff_density_min -0.611
_refine_ls_abs_structure_details
;
Flack x determined using 776 quotients [(I+)-(I-)]/[(I+)+(I-)]
(Parsons, Flack and Wagner, Acta Cryst. B69 (2013) 249-259).
;
_refine_ls_abs_structure_Flack 0.058(16)
_refine_ls_extinction_method none
_refine_ls_goodness_of_fit_ref 1.055
_refine_ls_hydrogen_treatment constr
_refine_ls_matrix_type full
_refine_ls_number_parameters 145
_refine_ls_number_reflns 2232
_refine_ls_number_restraints 1
_refine_ls_restrained_S_all 1.054
_refine_ls_R_factor_all 0.0513
_refine_ls_R_factor_gt 0.0407
_refine_ls_shift/su_max 0.000
_refine_ls_shift/su_mean 0.000
_refine_ls_structure_factor_coef Fsqd
_refine_ls_weighting_details 'w=1/[\s^2^(Fo^2^)+(0.0367P)^2^+0.8920P] where P=(Fo^2^+2Fc^2^)/3'
_refine_ls_weighting_scheme calc
_refine_ls_wR_factor_gt 0.0970
_refine_ls_wR_factor_ref 0.1011
_reflns_number_gt 1918
_reflns_number_total 2232
_reflns_threshold_expression 'I > 2\s(I)'
_cod_data_source_file d3cp00134b2.cif
_cod_data_source_block I
_cod_depositor_comments 'Adding full bibliography for 7246526--7246528.cif.'
_cod_database_code 7246526

loop_
_space_group_symop_operation_xyz
'x, y, z'
'-x, y+1/2, -z'

loop_
_atom_site_type_symbol
_atom_site_label
_atom_site_fract_x
_atom_site_fract_y
_atom_site_fract_z
_atom_site_U_iso_or_equiv
_atom_site_adp_type
_atom_site_calc_flag
_atom_site_refinement_flags_adp
_atom_site_refinement_flags_occupancy
_atom_site_refinement_flags_posn
_atom_site_occupancy
_atom_site_disorder_assembly
_atom_site_disorder_group
Br Br1 -0.02249(17) 0.87936(14) 0.79289(14) 0.0483(4) Uani d . . . 1 . .
Br Br2 -0.15766(17) 0.68352(16) 0.50292(14) 0.0570(4) Uani d . . . 1 . .
Br Br3 0.45895(18) 0.89086(15) 0.73426(15) 0.0528(4) Uani d . . . 1 . .
Br Br4 0.3118(2) 0.71084(16) 0.43937(13) 0.0574(4) Uani d . . . 1 . .
C C1 0.2371(14) 0.2108(14) 0.9544(11) 0.033(2) Uani d . . . 1 . .
C C2 0.5473(15) 0.2834(13) 0.8726(11) 0.034(3) Uani d . . . 1 . .
C C3 0.3954(13) 0.3818(14) 0.8303(11) 0.033(2) Uani d . . . 1 . .
C C4 0.4006(15) 0.5138(13) 0.7473(11) 0.032(2) Uani d . . . 1 . .
H H4 0.5026 0.5361 0.7175 0.038 Uiso calc U . R 1 . .
C C5 0.2567(13) 0.6141(12) 0.7072(10) 0.027(2) Uani d . . . 1 . .
C C6 0.1063(13) 0.5767(12) 0.7454(10) 0.029(2) Uani d . . . 1 . .
C C7 0.0999(14) 0.4440(13) 0.8268(11) 0.031(2) Uani d . . . 1 . .
H H7 -0.004 0.4194 0.8529 0.037 Uiso calc U . R 1 . .
C C8 0.2447(14) 0.3465(11) 0.8704(11) 0.030(2) Uani d . . . 1 . .
C C9 -0.0578(14) 0.6717(13) 0.7100(11) 0.036(3) Uani d . . . 1 . .
H H9 -0.1438 0.617 0.7521 0.043 Uiso calc U . R 1 . .
C C10 0.2756(15) 0.7591(13) 0.6224(11) 0.035(3) Uani d . . . 1 . .
H H10 0.1643 0.8189 0.6054 0.042 Uiso calc U . R 1 . .
N N1 0.2300(16) 0.1055(13) 1.0261(12) 0.051(3) Uani d . . . 1 . .
N N2 0.6626(14) 0.2021(13) 0.9072(12) 0.052(3) Uani d . . . 1 . .

loop_
_atom_site_aniso_label
_atom_site_aniso_U_11
_atom_site_aniso_U_22
_atom_site_aniso_U_33
_atom_site_aniso_U_12
_atom_site_aniso_U_13
_atom_site_aniso_U_23
Br1 0.0557(8) 0.0358(6) 0.0574(8) -0.0004(7) 0.0217(6) -0.0075(7)
Br2 0.0474(8) 0.0668(10) 0.0445(7) 0.0020(7) -0.0100(6) -0.0020(7)
Br3 0.0514(8) 0.0402(7) 0.0564(8) -0.0153(7) -0.0046(6) 0.0110(7)
Br4 0.0718(10) 0.0655(9) 0.0442(7) -0.0001(8) 0.0320(6) 0.0000(7)
C1 0.039(6) 0.030(6) 0.029(5) -0.002(5) 0.009(5) -0.002(5)
C2 0.041(7) 0.032(6) 0.029(5) -0.005(6) 0.010(5) -0.003(5)
C3 0.040(6) 0.026(5) 0.031(5) 0.003(6) 0.005(4) -0.006(5)
C4 0.038(6) 0.031(6) 0.030(6) -0.005(5) 0.014(5) -0.003(5)
C5 0.028(6) 0.025(5) 0.025(5) -0.002(4) 0.002(4) 0.003(4)
C6 0.032(6) 0.032(6) 0.022(5) -0.003(5) 0.001(4) -0.004(4)
C7 0.027(6) 0.031(6) 0.033(6) -0.007(5) 0.005(5) -0.004(4)
C8 0.040(6) 0.023(6) 0.028(5) -0.006(5) 0.010(5) -0.004(4)
C9 0.039(6) 0.029(6) 0.036(6) -0.004(5) 0.003(4) -0.005(5)
C10 0.038(6) 0.030(6) 0.030(5) -0.010(5) -0.003(5) 0.003(4)
N1 0.070(8) 0.031(6) 0.051(6) -0.001(5) 0.011(5) 0.003(5)
N2 0.049(7) 0.041(6) 0.061(7) 0.008(6) 0.008(5) -0.007(6)

loop_
_atom_type_symbol
_atom_type_description
_atom_type_scat_dispersion_real
_atom_type_scat_dispersion_imag
_atom_type_scat_source
C C 0.0033 0.0016 'International Tables Vol C Tables 4.2.6.8 and 6.1.1.4'
H H 0.0000 0.0000 'International Tables Vol C Tables 4.2.6.8 and 6.1.1.4'
Br Br -0.2901 2.4595 'International Tables Vol C Tables 4.2.6.8 and 6.1.1.4'
N N 0.0061 0.0033 'International Tables Vol C Tables 4.2.6.8 and 6.1.1.4'

loop_
_geom_angle_atom_site_label_1
_geom_angle_atom_site_label_2
_geom_angle_atom_site_label_3
_geom_angle_site_symmetry_1
_geom_angle_site_symmetry_3
_geom_angle
_geom_angle_publ_flag
N1 C1 C8 . . 177.3(11) ?
N2 C2 C3 . . 177.4(13) ?
C8 C3 C4 . . 119.7(10) ?
C8 C3 C2 . . 121.1(10) ?
C4 C3 C2 . . 119.2(10) ?
C3 C4 C5 . . 120.7(10) ?
C3 C4 H4 . . 119.6 ?
C5 C4 H4 . . 119.6 ?
C6 C5 C4 . . 119.2(9) ?
C6 C5 C10 . . 123.3(9) ?
C4 C5 C10 . . 117.5(10) ?
C5 C6 C7 . . 120.2(10) ?
C5 C6 C9 . . 125.4(9) ?
C7 C6 C9 . . 114.4(10) ?
C6 C7 C8 . . 120.7(11) ?
C6 C7 H7 . . 119.7 ?
C8 C7 H7 . . 119.7 ?
C3 C8 C7 . . 119.4(10) ?
C3 C8 C1 . . 120.3(10) ?
C7 C8 C1 . . 120.3(10) ?
C6 C9 Br1 . . 112.2(7) ?
C6 C9 Br2 . . 111.1(7) ?
Br1 C9 Br2 . . 110.6(5) ?
C6 C9 H9 . . 107.6 ?
Br1 C9 H9 . . 107.6 ?
Br2 C9 H9 . . 107.6 ?
C5 C10 Br4 . . 112.5(8) ?
C5 C10 Br3 . . 110.0(7) ?
Br4 C10 Br3 . . 111.6(6) ?
C5 C10 H10 . . 107.5 ?
Br4 C10 H10 . . 107.5 ?
Br3 C10 H10 . . 107.5 ?

loop_
_geom_bond_atom_site_label_1
_geom_bond_atom_site_label_2
_geom_bond_site_symmetry_2
_geom_bond_distance
_geom_bond_publ_flag
Br1 C9 . 1.942(11) ?
Br2 C9 . 1.953(10) ?
Br3 C10 . 1.938(10) ?
Br4 C10 . 1.910(11) ?
C1 N1 . 1.147(14) ?
C1 C8 . 1.428(15) ?
C2 N2 . 1.132(15) ?
C2 C3 . 1.444(15) ?
C3 C8 . 1.388(15) ?
C3 C4 . 1.393(16) ?
C4 C5 . 1.404(15) ?
C4 H4 . 0.95 ?
C5 C6 . 1.380(14) ?
C5 C10 . 1.517(14) ?
C6 C7 . 1.391(15) ?
C6 C9 . 1.502(15) ?
C7 C8 . 1.398(15) ?
C7 H7 . 0.95 ?
C9 H9 . 1.0 ?
C10 H10 . 1.0 ?

loop_
_geom_hbond_atom_site_label_D
_geom_hbond_atom_site_label_H
_geom_hbond_atom_site_label_A
_geom_hbond_site_symmetry_A
_geom_hbond_distance_DH
_geom_hbond_distance_HA
_geom_hbond_distance_DA
_geom_hbond_angle_DHA
_geom_hbond_publ_flag
C9 H9 N1 2_557 1.00 2.42 3.247(16) 139.8 ?
C10 H10 Br1 . 1.00 2.68 3.385(13) 127.8 ?
C10 H10 Br2 . 1.00 2.75 3.404(11) 123.1 ?

loop_
_geom_torsion_atom_site_label_1
_geom_torsion_atom_site_label_2
_geom_torsion_atom_site_label_3
_geom_torsion_atom_site_label_4
_geom_torsion_site_symmetry_1
_geom_torsion_site_symmetry_2
_geom_torsion_site_symmetry_3
_geom_torsion_site_symmetry_4
_geom_torsion
_geom_torsion_publ_flag
C8 C3 C4 C5 . . . . 1.8(15) ?
C2 C3 C4 C5 . . . . -178.4(9) ?
C3 C4 C5 C6 . . . . -3.0(15) ?
C3 C4 C5 C10 . . . . 177.4(10) ?
C4 C5 C6 C7 . . . . 2.1(15) ?
C10 C5 C6 C7 . . . . -178.2(9) ?
C4 C5 C6 C9 . . . . -179.7(9) ?
C10 C5 C6 C9 . . . . -0.1(16) ?
C5 C6 C7 C8 . . . . -0.2(15) ?
C9 C6 C7 C8 . . . . -178.6(9) ?
C4 C3 C8 C7 . . . . 0.1(15) ?
C2 C3 C8 C7 . . . . -179.6(9) ?
C4 C3 C8 C1 . . . . 179.4(9) ?
C2 C3 C8 C1 . . . . -0.3(15) ?
C6 C7 C8 C3 . . . . -0.9(15) ?
C6 C7 C8 C1 . . . . 179.8(9) ?
C5 C6 C9 Br1 . . . . -61.2(12) ?
C7 C6 C9 Br1 . . . . 117.0(9) ?
C5 C6 C9 Br2 . . . . 63.1(12) ?
C7 C6 C9 Br2 . . . . -118.7(9) ?
C6 C5 C10 Br4 . . . . -116.0(10) ?
C4 C5 C10 Br4 . . . . 63.7(10) ?
C6 C5 C10 Br3 . . . . 118.8(10) ?
C4 C5 C10 Br3 . . . . -61.5(11) ?
